data_4500529
loop_
_publ_author_name
'Colodrero, Rosario M. P.'
'Cabeza, Aurelio'
'Olivera-Pastor, Pascual'
'Papadaki, Maria'
'Rius, Jordi'
'Choquesillo-Lazarte, Duane'
'Garc\'ia-Ruiz, Juan M.'
'Demadis, Konstantinos D.'
'Aranda, Miguel A. G.'

_publ_section_title
;
 Common Structural Features in Calcium Hydroxyphosphonoacetates. A
 High-Throughput Screening
;
_journal_issue 5
_journal_name_full 'Crystal Growth &amp; Design'
_journal_page_first 1713
_journal_paper_doi 10.1021/cg101652e
_journal_volume 11
_journal_year 2011
_chemical_formula_sum 'C2 Ca O9 P'
_chemical_formula_weight 239.07
_chemical_name_systematic ' ?'
_space_group_IT_number 33
_symmetry_cell_setting orthorhombic
_symmetry_space_group_name_Hall 'P -2bc 2a'
_symmetry_space_group_name_H-M 'P 21 n b'
_audit_creation_date 2010-10-05T13:09
_audit_creation_method 'from EXP file using GSAS2CIF'
_audit_update_record ' 2010-10-05T13:09  Initial CIF as created by GSAS2CIF'
_cell_angle_alpha 90.0
_cell_angle_beta 90.0
_cell_angle_gamma 90.0
_cell_formula_units_Z 8
_cell_length_a 12.04226(17)
_cell_length_b 23.22101(29)
_cell_length_c 5.81899(15)
_cell_measurement_temperature 293
_cell_volume 1627.18(5)
_computing_structure_refinement GSAS
_diffrn_ambient_temperature 293
_diffrn_radiation_probe x-ray
_diffrn_radiation_wavelength 1.5406
_exptl_absorpt_correction_T_max 1.00000
_exptl_absorpt_correction_T_min 1.00000
_exptl_absorpt_process_details
;   GSAS Absorption/surface roughness correction: function number 0
 No correction is applied.
;
_pd_block_id 2010-10-05T13:09|CAHPAA|CaHPAA|X'spert
_pd_calc_method 'Rietveld Refinement'
_pd_instr_location ' ?'
_pd_meas_2theta_range_inc 0.017
_pd_meas_2theta_range_max 99.9834
_pd_meas_2theta_range_min 5.0044
_pd_phase_name CaHPAA
_pd_proc_2theta_range_inc 0.017
_pd_proc_2theta_range_max 99.93314
_pd_proc_2theta_range_min 4.95414
_pd_proc_info_datetime 2010-10-05T13:09:41
_pd_proc_info_excluded_regions ' ?'
_pd_proc_ls_background_function
;   GSAS Background function number 7 with 20 terms.
 Linear interpolation
      1:    1987.82     2:    1329.39     3:    734.405     4:    499.611    
      5:    365.565     6:    272.080     7:    298.479     8:    283.891    
      9:    174.033    10:    165.431    11:    166.413    12:    139.185    
     13:    166.918    14:    125.937    15:    139.616    16:    144.251    
     17:    141.491    18:    137.884    19:    149.174    20:    140.528    
;
_pd_proc_ls_peak_cutoff 0.00200
_pd_proc_ls_profile_function
;
 CW Profile function number 3 with  19 terms
 Pseudovoigt profile coefficients as parameterized in
 P. Thompson, D.E. Cox & J.B. Hastings (1987). J. Appl. Cryst.,20,79-83.
 Asymmetry correction of L.W. Finger, D.E. Cox & A. P. Jephcoat (1994).
 J. Appl. Cryst.,27,892-900.
 Peak tails are ignored  where the intensity is below 0.0020 times the peak
   Aniso. broadening axis   0.0   0.0   1.0
;
_pd_proc_ls_prof_R_factor 0.0803
_pd_proc_ls_prof_wR_expected 0.0372
_pd_proc_ls_prof_wR_factor 0.1148
_pd_spec_mounting ' ?'
_refine_ls_goodness_of_fit_all 3.16
_refine_ls_matrix_type full
_refine_ls_number_parameters 111
_refine_ls_number_restraints 38
_refine_ls_R_Fsqd_factor 0.09240
_refine_ls_shift/su_max 0.08
_refine_ls_shift/su_mean 0.04
_reflns_d_resolution_high 1.007
_reflns_d_resolution_low 11.611
_reflns_limit_h_max 12
_reflns_limit_h_min 0
_reflns_limit_k_max 23
_reflns_limit_k_min 0
_reflns_limit_l_max 5
_reflns_limit_l_min 0
_reflns_number_total 884
_cod_data_source_file cg101652e_si_002.cif
_cod_data_source_block Ca(H1HPA).3H2O
_cod_depositor_comments
;
The following automatic conversions were performed:

'_geom_bond_publ_flag' value 'N' changed to 'n' according to
/home/saulius/struct/CIF-dictionaries/cif_core.dic dictionary named
'cif_core.dic' version 2.4.1 from 2010-06-29 (74
times).

'_geom_angle_publ_flag' value 'N' changed to 'n' according
to /home/saulius/struct/CIF-dictionaries/cif_core.dic dictionary
named 'cif_core.dic' version 2.4.1 from 2010-06-29 (77 times).

Automatic conversion script
Id: cif_fix_values 1715 2011-07-08 13:25:40Z adriana 
;
_cod_original_cell_volume 1627.19(6)
_cod_database_code 4500529

loop_
_symmetry_equiv_pos_site_id
_symmetry_equiv_pos_as_xyz
1 +x,+y,+z
2 +x+1/2,-y,-z
3 +x+1/2,-y+1/2,+z+1/2
4 +x,+y+1/2,-z+1/2

loop_
_atom_site_type_symbol
_atom_site_label
_atom_site_fract_x
_atom_site_fract_y
_atom_site_fract_z
_atom_site_occupancy
_atom_site_thermal_displace_type
_atom_site_U_iso_or_equiv
_atom_site_symmetry_multiplicity
Ca Ca1 0.8894(11) 0.1271(5) 0.25205 1.0 Uiso 0.0189(8) 4
Ca Ca2 0.8941(10) -0.1236(4) 0.7306(16) 1.0 Uiso 0.0189(8) 4
P P1 0.7675(7) 0.0634(4) 0.7575(21) 1.0 Uiso 0.0189(8) 4
P P2 0.9984(7) 0.1906(4) 0.7487(22) 1.0 Uiso 0.0189(8) 4
C C1 0.9029(11) 0.0265(6) 0.7701(34) 1.0 Uiso 0.0249(11) 4
C C2 0.9174(31) -0.0010(6) 1.0051(34) 1.0 Uiso 0.0249(11) 4
C C3 0.3735(12) 0.2644(6) 0.2324(32) 1.0 Uiso 0.0249(11) 4
C C4 0.3641(30) 0.2385(7) -0.0072(33) 1.0 Uiso 0.0249(11) 4
O O1 0.7597(15) 0.0981(7) 0.5344(28) 1.0 Uiso 0.0249(11) 4
O O2 0.6814(12) 0.0140(6) 0.749(5) 1.0 Uiso 0.0249(11) 4
O O3 0.7553(15) 0.1009(6) -0.0316(28) 1.0 Uiso 0.0249(11) 4
O O4 0.9074(19) -0.0192(6) 0.604(4) 1.0 Uiso 0.0249(11) 4
O O5 0.9365(19) 0.0266(7) 1.192(4) 1.0 Uiso 0.0249(11) 4
O O6 0.9170(19) -0.0552(6) 0.996(4) 1.0 Uiso 0.0249(11) 4
O O7 1.0970(12) 0.2293(7) 0.690(4) 1.0 Uiso 0.0249(11) 4
O O8 0.9860(12) 0.1396(5) 0.5859(28) 1.0 Uiso 0.0249(11) 4
O O9 1.0081(14) 0.1685(6) -0.0033(24) 1.0 Uiso 0.0249(11) 4
O O10 0.3672(17) 0.2231(7) 0.408(4) 1.0 Uiso 0.0249(11) 4
O O11 0.8451(20) 0.2270(8) 0.321(4) 1.0 Uiso 0.0249(11) 4
O O12 0.3447(17) 0.1854(6) 0.961(4) 1.0 Uiso 0.0249(11) 4
O Ow1 0.0671(18) 0.3523(8) 0.696(5) 1.0 Uiso 0.0249(11) 4
O Ow2 0.5220(16) 0.1272(9) 0.615(5) 1.0 Uiso 0.0249(11) 4
O Ow3 0.1922(17) 0.1053(7) 0.239(5) 1.0 Uiso 0.0249(11) 4
O Ow4 0.2655(15) 0.1253(8) 0.681(5) 1.0 Uiso 0.0249(11) 4
O Ow5 0.1094(15) 0.2520(6) 0.243(6) 1.0 Uiso 0.0249(11) 4
O Ow6 0.1760(16) 0.0194(6) 0.750(6) 1.0 Uiso 0.0249(11) 4

loop_
_atom_type_symbol
_atom_type_number_in_cell
_atom_type_scat_dispersion_real
_atom_type_scat_dispersion_imag
_atom_type_scat_Cromer_Mann_a1
_atom_type_scat_Cromer_Mann_a2
_atom_type_scat_Cromer_Mann_a3
_atom_type_scat_Cromer_Mann_a4
_atom_type_scat_Cromer_Mann_b1
_atom_type_scat_Cromer_Mann_b2
_atom_type_scat_Cromer_Mann_b3
_atom_type_scat_Cromer_Mann_b4
_atom_type_scat_Cromer_Mann_c
_atom_type_scat_source
Ca 8.0 0.000 0.000 8.62660 10.4421 7.38730 0.65990 1.58990 85.7484 1.02110 178.437 1.37510 International_Tables_Vol_C
P 8.0 0.000 0.000 6.43450 1.90670 4.17910 27.1570 1.78000 0.52600 1.49080 68.1645 1.11490 International_Tables_Vol_C
O 72.0 0.000 0.000 3.04850 13.2771 2.28680 5.70110 1.54630 0.32390 0.86700 32.9089 0.25080 International_Tables_Vol_C
C 16.0 0.000 0.000 2.31000 20.8439 1.02000 10.2075 1.58860 0.56870 0.86500 51.6512 0.21560 International_Tables_Vol_C

loop_
_geom_angle_atom_site_label_1
_geom_angle_atom_site_label_2
_geom_angle_atom_site_label_3
_geom_angle
_geom_angle_site_symmetry_1
_geom_angle_site_symmetry_3
_geom_angle_publ_flag
O1 Ca1 O3 87.8(6) 1_555 1_555 n
O1 Ca1 O5 88.9(8) 1_555 1_554 n
O1 Ca1 O8 77.4(6) 1_555 1_555 n
O1 Ca1 O9 171.5(8) 1_555 1_555 n
O1 Ca1 O11 90.7(8) 1_555 1_555 n
O3 Ca1 O5 79.3(7) 1_555 1_554 n
O3 Ca1 O8 164.9(8) 1_555 1_555 n
O3 Ca1 O9 94.6(6) 1_555 1_555 n
O3 Ca1 O11 102.1(7) 1_555 1_555 n
O5 Ca1 O8 97.2(7) 1_554 1_555 n
O5 Ca1 O9 99.5(8) 1_554 1_555 n
O5 Ca1 O11 178.5(9) 1_554 1_555 n
O8 Ca1 O9 100.5(7) 1_555 1_555 n
O8 Ca1 O11 81.3(7) 1_555 1_555 n
O9 Ca1 O11 80.8(8) 1_555 1_555 n
O4 Ca2 O6 60.8(6) 1_555 1_555 n
O4 Ca2 O10 143.8(6) 1_555 2_556 n
O4 Ca2 O12 144.3(7) 1_555 2_557 n
O4 Ca2 Ow1 103.8(8) 1_555 4_646 n
O4 Ca2 Ow2 76.3(6) 1_555 2_556 n
O4 Ca2 Ow3 85.3(7) 1_555 2_556 n
O4 Ca2 Ow4 78.7(7) 1_555 2_556 n
O6 Ca2 O10 155.3(7) 1_555 2_556 n
O6 Ca2 O12 86.5(5) 1_555 2_557 n
O6 Ca2 Ow1 86.0(11) 1_555 4_646 n
O6 Ca2 Ow2 119.8(9) 1_555 2_556 n
O6 Ca2 Ow3 87.1(9) 1_555 2_556 n
O6 Ca2 Ow4 131.1(7) 1_555 2_556 n
O10 Ca2 O12 69.4(6) 2_556 2_557 n
O10 Ca2 Ow1 87.1(8) 2_556 4_646 n
O10 Ca2 Ow2 77.8(8) 2_556 2_556 n
O10 Ca2 Ow3 93.2(8) 2_556 2_556 n
O10 Ca2 Ow4 69.0(6) 2_556 2_556 n
O12 Ca2 Ow1 86.4(9) 2_557 4_646 n
O12 Ca2 Ow2 137.1(8) 2_557 2_556 n
O12 Ca2 Ow3 78.7(9) 2_557 2_556 n
O12 Ca2 Ow4 119.4(8) 2_557 2_556 n
Ow1 Ca2 Ow2 64.5(10) 4_646 2_556 n
Ow1 Ca2 Ow3 163.9(10) 4_646 2_556 n
Ow1 Ca2 Ow4 132.3(10) 4_646 2_556 n
Ow2 Ca2 Ow3 131.3(10) 2_556 2_556 n
Ow2 Ca2 Ow4 70.3(5) 2_556 2_556 n
Ow3 Ca2 Ow4 61.9(8) 2_556 2_556 n
C1 P1 O1 109.4(9) 1_555 1_555 n
C1 P1 O2 104.4(7) 1_555 1_555 n
C1 P1 O3 108.8(8) 1_555 1_556 n
O1 P1 O2 108.7(10) 1_555 1_555 n
O1 P1 O3 112.3(8) 1_555 1_556 n
O2 P1 O3 112.9(10) 1_555 1_556 n
C3 P2 O7 106.9(8) 3_555 1_555 n
C3 P2 O8 109.3(8) 3_555 1_555 n
C3 P2 O9 107.5(9) 3_555 1_556 n
O7 P2 O8 113.3(9) 1_555 1_555 n
O7 P2 O9 110.3(10) 1_555 1_556 n
O8 P2 O9 109.4(9) 1_555 1_556 n
P1 C1 C2 109.5(17) 1_555 1_555 n
P1 C1 O4 110.6(10) 1_555 1_555 n
C2 C1 O4 106.8(10) 1_555 1_555 n
C1 C2 O5 125.0(12) 1_555 1_555 n
C1 C2 O6 112.4(11) 1_555 1_555 n
O5 C2 O6 122.4(13) 1_555 1_555 n
P2 C3 C4 109.5(16) 3_454 1_555 n
P2 C3 O10 113.3(10) 3_454 1_555 n
C4 C3 O10 113.2(11) 1_555 1_555 n
C3 C4 O11 118.3(13) 1_555 3_454 n
C3 C4 O12 122.0(13) 1_555 1_554 n
O11 C4 O12 117.0(14) 3_454 1_554 n
Ca1 O1 P1 134.3(11) 1_555 1_555 n
Ca1 O3 P1 129.9(10) 1_555 1_554 n
Ca2 O4 C1 120.6(11) 1_555 1_555 n
Ca1 O5 C2 124.1(14) 1_556 1_555 n
Ca2 O6 C2 137.8(12) 1_555 1_555 n
Ca1 O8 P2 132.7(10) 1_555 1_555 n
Ca1 O9 P2 135.0(11) 1_555 1_554 n
Ca2 O10 C3 113.2(12) 2_456 1_555 n
Ca1 O11 C4 132.8(14) 1_555 3_555 n
Ca2 O12 C4 115.6(13) 2_457 1_556 n

loop_
_geom_bond_atom_site_label_1
_geom_bond_atom_site_label_2
_geom_bond_distance
_geom_bond_site_symmetry_2
_geom_bond_publ_flag
Ca1 P1 3.552(13) 1_554 n
Ca1 P1 3.604(13) 1_555 n
Ca1 P2 3.532(13) 1_554 n
Ca1 P2 3.500(13) 1_555 n
Ca1 O1 2.364(18) 1_555 n
Ca1 O3 2.387(19) 1_555 n
Ca1 O5 2.426(20) 1_554 n
Ca1 O8 2.283(17) 1_555 n
Ca1 O9 2.275(17) 1_555 n
Ca1 O11 2.413(21) 1_555 n
Ca2 C2 3.276(19) 1_555 n
Ca2 C3 3.286(18) 2_556 n
Ca2 C4 3.137(20) 2_556 n
Ca2 O4 2.539(20) 1_555 n
Ca2 O6 2.233(20) 1_555 n
Ca2 O10 2.468(21) 2_556 n
Ca2 O12 2.373(23) 2_557 n
Ca2 Ow1 2.199(25) 4_646 n
Ca2 Ow2 2.537(27) 2_556 n
Ca2 Ow3 2.474(24) 2_556 n
Ca2 Ow4 2.850(27) 2_556 n
P1 Ca1 3.604(13) 1_555 n
P1 Ca1 3.552(13) 1_556 n
P1 C1 1.843(8) 1_555 n
P1 O1 1.530(9) 1_555 n
P1 O2 1.548(8) 1_555 n
P1 O3 1.512(8) 1_556 n
P2 Ca1 3.500(13) 1_555 n
P2 Ca1 3.532(13) 1_556 n
P2 C3 1.834(8) 3_555 n
P2 O7 1.529(8) 1_555 n
P2 O8 1.524(8) 1_555 n
P2 O9 1.536(9) 1_556 n
C1 P1 1.843(8) 1_555 n
C1 C2 1.520(9) 1_555 n
C1 O4 1.434(9) 1_555 n
C2 Ca2 3.276(19) 1_555 n
C2 C1 1.520(9) 1_555 n
C2 O5 1.285(9) 1_555 n
C2 O6 1.258(9) 1_555 n
C3 Ca2 3.286(18) 2_456 n
C3 P2 1.834(8) 3_454 n
C3 C4 1.523(9) 1_555 n
C3 O10 1.406(9) 1_555 n
C4 Ca2 3.137(20) 2_456 n
C4 C3 1.523(9) 1_555 n
C4 O11 1.303(9) 3_454 n
C4 O12 1.268(9) 1_554 n
O1 Ca1 2.364(18) 1_555 n
O1 P1 1.530(9) 1_555 n
O2 P1 1.548(8) 1_555 n
O3 Ca1 2.387(19) 1_555 n
O3 P1 1.512(8) 1_554 n
O4 Ca2 2.539(20) 1_555 n
O4 C1 1.434(9) 1_555 n
O5 Ca1 2.426(20) 1_556 n
O5 C2 1.285(9) 1_555 n
O6 Ca2 2.233(20) 1_555 n
O6 C2 1.258(9) 1_555 n
O7 P2 1.529(8) 1_555 n
O8 Ca1 2.283(17) 1_555 n
O8 P2 1.524(8) 1_555 n
O9 Ca1 2.275(17) 1_555 n
O9 P2 1.536(9) 1_554 n
O10 Ca2 2.468(21) 2_456 n
O10 C3 1.406(9) 1_555 n
O11 Ca1 2.413(21) 1_555 n
O11 C4 1.303(9) 3_555 n
O12 Ca2 2.373(23) 2_457 n
O12 C4 1.268(9) 1_556 n
Ow1 Ca2 2.199(25) 4_456 n
Ow2 Ca2 2.537(27) 2_456 n
Ow3 Ca2 2.474(24) 2_456 n
Ow4 Ca2 2.850(27) 2_456 n
